data_7004929
loop_
_publ_author_name
'Siedle, Gabriel'
'Lassahn, Paul-Gerhard'
'Lozan, Vasile'
'Janiak, Christoph'
'Kersting, Berthold'

_publ_section_title
;
 Coordination chemistry of dinucleating P2N2S ligands: preparation and
 characterization of cationic palladium complexes.
;
_journal_issue 1
_journal_name_full 'Dalton transactions (Cambridge, England : 2003)'
_journal_page_first 52
_journal_page_last 61
_journal_paper_doi 10.1039/b613789j
_journal_year 2007
_chemical_compound_source
;
Crystals were grown by slow evaporation of a mixed acetonitrile/ethanol
solution
;
_chemical_formula_structural
;
[(L3)Pd2(Cl)2](ClO4)
;
_chemical_formula_sum 'C42 H47 Cl3 N2 O5 P2 Pd2 S'
_chemical_formula_weight 1072.97
_space_group_IT_number 14
_symmetry_cell_setting monoclinic
_symmetry_space_group_name_Hall '-P 2ybc'
_symmetry_space_group_name_H-M 'P 1 21/c 1'
_atom_sites_solution_hydrogens geom
_atom_sites_solution_primary direct
_atom_sites_solution_secondary difmap
_cell_angle_alpha 90.00
_cell_angle_beta 116.03(3)
_cell_angle_gamma 90.00
_cell_formula_units_Z 4
_cell_length_a 18.566(4)
_cell_length_b 15.313(3)
_cell_length_c 16.854(3)
_cell_measurement_temperature 180(2)
_cell_volume 4305.6(18)
_computing_cell_refinement SMART
_computing_data_collection SMART
_computing_data_reduction SAINT
_computing_molecular_graphics 'ORTEP3 (FARRUGIA)'
_computing_structure_refinement 'SHELXL-97 (Sheldrick, 1997)'
_computing_structure_solution 'SHELXS-97 (Sheldrick, 1990)'
_diffrn_ambient_temperature 293(2)
_diffrn_measured_fraction_theta_full 0.968
_diffrn_measured_fraction_theta_max 0.968
_diffrn_measurement_device_type 'BRUKER AXS'
_diffrn_measurement_method hemisphere
_diffrn_radiation_monochromator graphite
_diffrn_radiation_source 'fine-focus sealed tube'
_diffrn_radiation_type MoK\a
_diffrn_radiation_wavelength 0.71073
_diffrn_reflns_av_R_equivalents 0.0546
_diffrn_reflns_av_sigmaI/netI 0.1333
_diffrn_reflns_limit_h_max 24
_diffrn_reflns_limit_h_min -23
_diffrn_reflns_limit_k_max 20
_diffrn_reflns_limit_k_min -20
_diffrn_reflns_limit_l_max 22
_diffrn_reflns_limit_l_min -14
_diffrn_reflns_number 27042
_diffrn_reflns_theta_full 28.32
_diffrn_reflns_theta_max 28.32
_diffrn_reflns_theta_min 1.22
_exptl_absorpt_coefficient_mu 1.191
_exptl_absorpt_correction_T_max 1.00
_exptl_absorpt_correction_T_min 0.88
_exptl_absorpt_correction_type empirical
_exptl_crystal_colour yellow
_exptl_crystal_density_diffrn 1.655
_exptl_crystal_density_method 'not measured'
_exptl_crystal_description block
_exptl_crystal_F_000 2168
_exptl_crystal_size_max 0.3
_exptl_crystal_size_mid 0.3
_exptl_crystal_size_min 0.2
_refine_diff_density_max 0.790
_refine_diff_density_min -0.773
_refine_diff_density_rms 0.156
_refine_ls_extinction_method none
_refine_ls_goodness_of_fit_ref 0.849
_refine_ls_hydrogen_treatment constr
_refine_ls_matrix_type full
_refine_ls_number_parameters 514
_refine_ls_number_reflns 10380
_refine_ls_number_restraints 21
_refine_ls_restrained_S_all 0.854
_refine_ls_R_factor_all 0.1173
_refine_ls_R_factor_gt 0.0403
_refine_ls_shift/su_max 0.001
_refine_ls_shift/su_mean 0.000
_refine_ls_structure_factor_coef Fsqd
_refine_ls_weighting_details 'calc w=1/[\s^2^(Fo^2^)+(0.0526P)^2^+0.0000P] where P=(Fo^2^+2Fc^2^)/3'
_refine_ls_weighting_scheme calc
_refine_ls_wR_factor_gt 0.0859
_refine_ls_wR_factor_ref 0.1248
_reflns_number_gt 4945
_reflns_number_total 10380
_reflns_threshold_expression >2sigma(I)
_cod_data_source_file b613789j.txt
_cod_data_source_block 4
_cod_original_cell_volume 4305.4(15)
_cod_original_sg_symbol_H-M P21/c
_cod_database_code 7004929

loop_
_symmetry_equiv_pos_as_xyz
'x, y, z'
'-x, y+1/2, -z+1/2'
'-x, -y, -z'
'x, -y-1/2, z-1/2'

loop_
_atom_site_label
_atom_site_type_symbol
_atom_site_fract_x
_atom_site_fract_y
_atom_site_fract_z
_atom_site_U_iso_or_equiv
_atom_site_adp_type
_atom_site_occupancy
_atom_site_symmetry_multiplicity
_atom_site_calc_flag
_atom_site_refinement_flags
_atom_site_disorder_assembly
_atom_site_disorder_group
Pd1 Pd 0.72117(3) 0.42634(3) 0.72777(3) 0.03273(13) Uani 1 1 d . . .
Pd2 Pd 0.59885(3) 0.19912(3) 0.77120(3) 0.02957(12) Uani 1 1 d . . .
P1 P 0.76342(11) 0.53425(11) 0.66602(12) 0.0404(4) Uani 1 1 d . . .
P2 P 0.53302(10) 0.07313(10) 0.75959(11) 0.0343(4) Uani 1 1 d . . .
S S 0.67487(10) 0.33040(11) 0.80331(11) 0.0414(4) Uani 1 1 d . . .
Cl1 Cl 0.60414(10) 0.41170(10) 0.60102(10) 0.0434(4) Uani 1 1 d . . .
Cl2 Cl 0.60346(11) 0.16647(10) 0.64129(11) 0.0462(4) Uani 1 1 d . . .
N1 N 0.8295(3) 0.4389(3) 0.8321(3) 0.0378(12) Uani 1 1 d . . .
N2 N 0.5824(3) 0.2187(3) 0.8805(3) 0.0297(11) Uani 1 1 d . . .
C1 C 0.7339(4) 0.3332(4) 0.9169(4) 0.0337(14) Uani 1 1 d . . .
C2 C 0.7049(3) 0.3000(4) 0.9759(4) 0.0323(13) Uani 1 1 d . . .
C3 C 0.7504(4) 0.3068(4) 1.0664(4) 0.0396(15) Uani 1 1 d . . .
H3 H 0.7280 0.2870 1.1028 0.048 Uiso 1 1 calc R . .
C4 C 0.8265(4) 0.3408(4) 1.1059(4) 0.0423(16) Uani 1 1 d . . .
C5 C 0.8550(4) 0.3728(4) 1.0485(4) 0.0419(16) Uani 1 1 d . . .
H5 H 0.9064 0.3964 1.0724 0.050 Uiso 1 1 calc R . .
C6 C 0.8115(4) 0.3718(4) 0.9569(4) 0.0337(14) Uani 1 1 d . . .
C7 C 0.8538(4) 0.4142(4) 0.9121(4) 0.0359(14) Uani 1 1 d . . .
H7 H 0.9077 0.4251 0.9479 0.043 Uiso 1 1 calc R . .
C8 C 0.8905(4) 0.4849(4) 0.8121(4) 0.0449(17) Uani 1 1 d . . .
H8A H 0.9071 0.4480 0.7764 0.054 Uiso 1 1 calc R . .
H8B H 0.9373 0.4988 0.8664 0.054 Uiso 1 1 calc R . .
C9 C 0.8522(4) 0.5686(4) 0.7620(4) 0.0460(17) Uani 1 1 d . . .
H9A H 0.8888 0.5990 0.7444 0.055 Uiso 1 1 calc R . .
H9B H 0.8381 0.6074 0.7985 0.055 Uiso 1 1 calc R . .
C10 C 0.6277(3) 0.2571(4) 0.9512(4) 0.0324(14) Uani 1 1 d . . .
H10 H 0.6090 0.2583 0.9942 0.039 Uiso 1 1 calc R . .
C11 C 0.5095(4) 0.1762(4) 0.8778(4) 0.0377(15) Uani 1 1 d . . .
H11A H 0.4619 0.2046 0.8341 0.045 Uiso 1 1 calc R . .
H11B H 0.5090 0.1812 0.9349 0.045 Uiso 1 1 calc R . .
C12 C 0.5103(4) 0.0816(4) 0.8543(4) 0.0389(15) Uani 1 1 d . . .
H12A H 0.4584 0.0555 0.8400 0.047 Uiso 1 1 calc R . .
H12B H 0.5504 0.0503 0.9042 0.047 Uiso 1 1 calc R . .
C13 C 0.8735(5) 0.3453(6) 1.2076(5) 0.069(2) Uani 1 1 d . . .
C14 C 0.8706(6) 0.2594(8) 1.2470(6) 0.136(5) Uani 1 1 d . . .
H14A H 0.9140 0.2236 1.2496 0.204 Uiso 1 1 calc R . .
H14B H 0.8206 0.2312 1.2113 0.204 Uiso 1 1 calc R . .
H14C H 0.8754 0.2680 1.3056 0.204 Uiso 1 1 calc R . .
C15 C 0.8284(6) 0.4118(9) 1.2391(6) 0.147(6) Uani 1 1 d . . .
H15A H 0.7785 0.3869 1.2321 0.220 Uiso 1 1 calc R . .
H15B H 0.8182 0.4642 1.2045 0.220 Uiso 1 1 calc R . .
H15C H 0.8607 0.4255 1.3002 0.220 Uiso 1 1 calc R . .
C16 C 0.9560(5) 0.3745(7) 1.2365(5) 0.094(3) Uani 1 1 d . . .
H16A H 0.9842 0.3705 1.2996 0.140 Uiso 1 1 calc R . .
H16B H 0.9561 0.4340 1.2186 0.140 Uiso 1 1 calc R . .
H16C H 0.9819 0.3382 1.2103 0.140 Uiso 1 1 calc R . .
C101 C 0.7033(4) 0.6298(4) 0.6182(4) 0.0428(17) Uani 1 1 d . . .
C102 C 0.6386(4) 0.6234(5) 0.5368(5) 0.0516(19) Uani 1 1 d . . .
H102 H 0.6253 0.5698 0.5081 0.062 Uiso 1 1 calc R . .
C103 C 0.5931(4) 0.6966(5) 0.4972(5) 0.0551(19) Uani 1 1 d . . .
H103 H 0.5492 0.6916 0.4423 0.066 Uiso 1 1 calc R . .
C104 C 0.6118(5) 0.7750(5) 0.5375(6) 0.065(2) Uani 1 1 d . . .
H104 H 0.5821 0.8243 0.5100 0.078 Uiso 1 1 calc R . .
C105 C 0.6742(6) 0.7810(5) 0.6185(6) 0.088(3) Uani 1 1 d . . .
H105 H 0.6875 0.8351 0.6463 0.106 Uiso 1 1 calc R . .
C106 C 0.7188(5) 0.7084(5) 0.6607(6) 0.075(3) Uani 1 1 d . . .
H106 H 0.7593 0.7131 0.7180 0.089 Uiso 1 1 calc R . .
C201 C 0.8009(4) 0.5004(5) 0.5894(5) 0.0498(18) Uani 1 1 d . . .
C202 C 0.8439(5) 0.5593(5) 0.5639(5) 0.061(2) Uani 1 1 d . . .
H202 H 0.8462 0.6177 0.5800 0.073 Uiso 1 1 calc R . .
C203 C 0.8832(5) 0.5326(6) 0.5151(6) 0.078(3) Uani 1 1 d . . .
H203 H 0.9126 0.5724 0.4995 0.093 Uiso 1 1 calc R . .
C204 C 0.8785(6) 0.4457(7) 0.4895(6) 0.085(3) Uani 1 1 d . . .
H204 H 0.9060 0.4269 0.4579 0.102 Uiso 1 1 calc R . .
C205 C 0.8335(6) 0.3879(6) 0.5107(6) 0.088(3) Uani 1 1 d . . .
H205 H 0.8286 0.3302 0.4917 0.106 Uiso 1 1 calc R . .
C206 C 0.7951(5) 0.4158(5) 0.5610(5) 0.065(2) Uani 1 1 d . . .
H206 H 0.7648 0.3762 0.5756 0.078 Uiso 1 1 calc R . .
C301 C 0.4408(4) 0.0545(4) 0.6619(4) 0.0374(15) Uani 1 1 d . . .
C302 C 0.3677(4) 0.0861(4) 0.6547(5) 0.0445(17) Uani 1 1 d . . .
H302 H 0.3657 0.1146 0.7024 0.053 Uiso 1 1 calc R . .
C303 C 0.2985(4) 0.0755(4) 0.5775(5) 0.0529(19) Uani 1 1 d . . .
H303 H 0.2500 0.0965 0.5735 0.063 Uiso 1 1 calc R . .
C304 C 0.3010(5) 0.0346(4) 0.5077(5) 0.057(2) Uani 1 1 d . . .
H304 H 0.2542 0.0278 0.4558 0.069 Uiso 1 1 calc R . .
C305 C 0.3723(5) 0.0030(5) 0.5125(5) 0.058(2) Uani 1 1 d . . .
H305 H 0.3730 -0.0249 0.4639 0.069 Uiso 1 1 calc R . .
C306 C 0.4429(4) 0.0125(4) 0.5891(5) 0.0478(18) Uani 1 1 d . . .
H306 H 0.4909 -0.0088 0.5921 0.057 Uiso 1 1 calc R . .
C401 C 0.5926(4) -0.0235(4) 0.7786(4) 0.0407(16) Uani 1 1 d . . .
C402 C 0.5593(4) -0.1031(4) 0.7836(5) 0.0470(18) Uani 1 1 d . . .
H402 H 0.5048 -0.1066 0.7687 0.056 Uiso 1 1 calc R . .
C403 C 0.6067(5) -0.1780(4) 0.8109(5) 0.060(2) Uani 1 1 d . . .
H403 H 0.5842 -0.2309 0.8153 0.072 Uiso 1 1 calc R . .
C404 C 0.6865(5) -0.1734(5) 0.8311(5) 0.068(2) Uani 1 1 d . . .
H404 H 0.7182 -0.2234 0.8483 0.082 Uiso 1 1 calc R . .
C405 C 0.7193(5) -0.0958(6) 0.8259(7) 0.087(3) Uani 1 1 d . . .
H405 H 0.7736 -0.0925 0.8399 0.105 Uiso 1 1 calc R . .
C406 C 0.6720(5) -0.0210(5) 0.7998(5) 0.065(2) Uani 1 1 d . . .
H406 H 0.6954 0.0318 0.7968 0.079 Uiso 1 1 calc R . .
Cl3 Cl 0.92819(16) 0.6961(2) 0.98422(19) 0.1049(10) Uani 1 1 d D . .
O1 O 0.8614(4) 0.7208(5) 0.9120(5) 0.176(4) Uani 1 1 d D A 1
O2 O 0.9328(5) 0.6104(4) 0.9951(6) 0.184(5) Uani 1 1 d D A 1
O3 O 0.9247(9) 0.7365(7) 1.0519(6) 0.294(9) Uani 1 1 d D A 1
O4 O 0.9943(6) 0.7221(10) 0.9798(11) 0.369(12) Uani 1 1 d D A 1
O5 O 0.9071(8) 0.5911(9) 1.1633(11) 0.284(8) Uani 1 1 d . B 1
H5A H 0.9140 0.6147 1.1235 0.426 Uiso 1 1 d R B 1
C17 C 0.9094(18) 0.6628(19) 1.225(2) 0.38(3) Uani 1 1 d . B 1
H17A H 0.9383 0.7123 1.2167 0.451 Uiso 1 1 calc R B 1
H17B H 0.8551 0.6817 1.2097 0.451 Uiso 1 1 calc R B 1
C18 C 0.9472(17) 0.6362(18) 1.3153(14) 0.316(17) Uani 1 1 d . B 1
H18A H 0.9214 0.5845 1.3226 0.474 Uiso 1 1 calc R B 1
H18B H 0.9427 0.6821 1.3516 0.474 Uiso 1 1 calc R B 1
H18C H 1.0028 0.6241 1.3323 0.474 Uiso 1 1 calc R B 1

loop_
_atom_site_aniso_label
_atom_site_aniso_U_11
_atom_site_aniso_U_22
_atom_site_aniso_U_33
_atom_site_aniso_U_23
_atom_site_aniso_U_13
_atom_site_aniso_U_12
Pd1 0.0353(3) 0.0356(3) 0.0305(3) -0.0025(2) 0.0173(2) -0.0060(2)
Pd2 0.0365(3) 0.0272(2) 0.0306(3) -0.0028(2) 0.0198(2) -0.0042(2)
P1 0.0457(11) 0.0418(10) 0.0351(10) -0.0033(8) 0.0189(9) -0.0146(8)
P2 0.0405(10) 0.0275(8) 0.0377(9) -0.0007(7) 0.0199(8) -0.0057(7)
S 0.0493(11) 0.0417(9) 0.0311(9) -0.0008(7) 0.0157(8) -0.0204(8)
Cl1 0.0418(10) 0.0458(9) 0.0363(9) -0.0064(8) 0.0113(8) -0.0066(8)
Cl2 0.0646(12) 0.0462(9) 0.0414(9) -0.0093(8) 0.0358(9) -0.0094(8)
N1 0.037(3) 0.043(3) 0.036(3) 0.001(3) 0.019(3) -0.005(3)
N2 0.031(3) 0.031(3) 0.029(3) -0.003(2) 0.015(2) -0.002(2)
C1 0.042(4) 0.029(3) 0.033(3) -0.004(3) 0.019(3) 0.003(3)
C2 0.033(3) 0.036(3) 0.028(3) -0.002(3) 0.014(3) 0.002(3)
C3 0.045(4) 0.047(4) 0.032(4) 0.007(3) 0.021(3) 0.004(3)
C4 0.037(4) 0.055(4) 0.032(4) 0.001(3) 0.012(3) -0.010(3)
C5 0.033(4) 0.055(4) 0.035(4) 0.001(3) 0.012(3) -0.006(3)
C6 0.035(4) 0.034(3) 0.033(4) 0.003(3) 0.015(3) 0.002(3)
C7 0.030(3) 0.045(4) 0.034(4) 0.002(3) 0.015(3) -0.001(3)
C8 0.034(4) 0.066(5) 0.039(4) 0.001(4) 0.021(3) -0.012(3)
C9 0.052(4) 0.050(4) 0.043(4) -0.008(3) 0.027(4) -0.028(3)
C10 0.035(4) 0.038(3) 0.031(3) -0.002(3) 0.020(3) 0.002(3)
C11 0.036(4) 0.050(4) 0.031(3) -0.001(3) 0.017(3) -0.006(3)
C12 0.048(4) 0.034(3) 0.040(4) 0.003(3) 0.023(3) -0.010(3)
C13 0.054(5) 0.108(7) 0.033(4) 0.000(5) 0.010(4) -0.027(5)
C14 0.101(8) 0.188(12) 0.058(6) 0.070(7) -0.022(5) -0.074(8)
C15 0.094(8) 0.293(18) 0.050(6) -0.076(9) 0.029(6) -0.037(10)
C16 0.052(6) 0.173(10) 0.036(5) 0.002(6) 0.002(4) -0.040(6)
C101 0.058(5) 0.035(4) 0.034(4) 0.004(3) 0.019(4) -0.012(3)
C102 0.058(5) 0.053(5) 0.044(4) -0.008(4) 0.023(4) -0.011(4)
C103 0.057(5) 0.066(5) 0.044(4) 0.004(4) 0.024(4) -0.010(4)
C104 0.085(7) 0.043(5) 0.064(6) 0.006(4) 0.030(5) -0.011(4)
C105 0.104(8) 0.044(5) 0.078(7) -0.003(5) 0.005(6) -0.015(5)
C106 0.089(7) 0.042(5) 0.064(6) 0.003(4) 0.007(5) -0.007(4)
C201 0.056(5) 0.049(4) 0.042(4) 0.001(4) 0.020(4) -0.011(4)
C202 0.069(6) 0.063(5) 0.064(5) -0.002(4) 0.042(5) -0.017(4)
C203 0.091(7) 0.090(7) 0.075(6) 0.002(6) 0.057(6) -0.018(5)
C204 0.105(8) 0.110(8) 0.074(6) -0.015(6) 0.071(6) -0.017(6)
C205 0.125(9) 0.078(6) 0.101(8) -0.030(6) 0.086(7) -0.025(6)
C206 0.086(6) 0.062(5) 0.065(5) -0.014(4) 0.050(5) -0.019(5)
C301 0.047(4) 0.027(3) 0.038(4) 0.000(3) 0.019(3) -0.006(3)
C302 0.047(4) 0.032(4) 0.056(5) -0.003(3) 0.024(4) -0.003(3)
C303 0.038(4) 0.045(4) 0.066(5) 0.004(4) 0.014(4) -0.007(3)
C304 0.060(5) 0.044(4) 0.049(5) 0.000(4) 0.007(4) -0.019(4)
C305 0.080(6) 0.043(4) 0.043(5) -0.003(4) 0.020(4) -0.020(4)
C306 0.062(5) 0.034(4) 0.046(4) 0.002(3) 0.023(4) -0.001(3)
C401 0.037(4) 0.037(4) 0.044(4) -0.002(3) 0.013(3) -0.006(3)
C402 0.047(4) 0.030(3) 0.064(5) 0.002(3) 0.025(4) -0.001(3)
C403 0.089(7) 0.032(4) 0.057(5) 0.003(4) 0.030(5) 0.004(4)
C404 0.070(6) 0.047(5) 0.073(6) -0.002(4) 0.017(5) 0.018(4)
C405 0.050(6) 0.066(6) 0.129(9) -0.003(6) 0.023(6) 0.008(5)
C406 0.054(5) 0.048(5) 0.086(6) -0.003(4) 0.024(5) -0.005(4)
Cl3 0.0612(17) 0.127(3) 0.100(2) -0.043(2) 0.0117(15) 0.0147(17)
O1 0.085(6) 0.181(9) 0.162(8) -0.055(7) -0.038(5) 0.058(6)
O2 0.149(8) 0.068(5) 0.219(11) -0.023(6) -0.026(7) 0.020(5)
O3 0.49(2) 0.193(11) 0.118(9) -0.062(8) 0.056(12) 0.109(13)
O4 0.101(9) 0.46(2) 0.53(3) 0.27(2) 0.126(14) 0.087(12)
O5 0.277(16) 0.194(13) 0.312(19) 0.106(13) 0.065(14) -0.028(12)
C17 0.28(3) 0.35(4) 0.48(5) -0.33(4) 0.16(4) -0.08(3)
C18 0.33(4) 0.40(4) 0.20(2) -0.05(3) 0.10(3) -0.15(3)

loop_
_atom_type_symbol
_atom_type_description
_atom_type_scat_dispersion_real
_atom_type_scat_dispersion_imag
_atom_type_scat_source
C C 0.0033 0.0016 'International Tables Vol C Tables 4.2.6.8 and 6.1.1.4'
H H 0.0000 0.0000 'International Tables Vol C Tables 4.2.6.8 and 6.1.1.4'
N N 0.0061 0.0033 'International Tables Vol C Tables 4.2.6.8 and 6.1.1.4'
O O 0.0106 0.0060 'International Tables Vol C Tables 4.2.6.8 and 6.1.1.4'
P P 0.1023 0.0942 'International Tables Vol C Tables 4.2.6.8 and 6.1.1.4'
S S 0.1246 0.1234 'International Tables Vol C Tables 4.2.6.8 and 6.1.1.4'
Cl Cl 0.1484 0.1585 'International Tables Vol C Tables 4.2.6.8 and 6.1.1.4'
Pd Pd -0.9988 1.0072 'International Tables Vol C Tables 4.2.6.8 and 6.1.1.4'

loop_
_geom_angle_atom_site_label_1
_geom_angle_atom_site_label_2
_geom_angle_atom_site_label_3
_geom_angle
_geom_angle_site_symmetry_1
_geom_angle_site_symmetry_3
_geom_angle_publ_flag
N1 Pd1 P1 85.28(15) . . ?
N1 Pd1 Cl1 174.69(14) . . ?
P1 Pd1 Cl1 91.20(6) . . ?
N1 Pd1 S 92.81(14) . . ?
P1 Pd1 S 172.00(6) . . ?
Cl1 Pd1 S 91.22(6) . . ?
N2 Pd2 P2 85.00(14) . . ?
N2 Pd2 Cl2 172.90(14) . . ?
P2 Pd2 Cl2 88.65(6) . . ?
N2 Pd2 S 88.79(14) . . ?
P2 Pd2 S 172.69(6) . . ?
Cl2 Pd2 S 97.76(6) . . ?
C201 P1 C101 105.9(3) . . ?
C201 P1 C9 103.8(3) . . ?
C101 P1 C9 107.8(3) . . ?
C201 P1 Pd1 116.2(2) . . ?
C101 P1 Pd1 121.7(2) . . ?
C9 P1 Pd1 99.5(2) . . ?
C401 P2 C301 107.3(3) . . ?
C401 P2 C12 105.3(3) . . ?
C301 P2 C12 108.6(3) . . ?
C401 P2 Pd2 115.1(2) . . ?
C301 P2 Pd2 118.6(2) . . ?
C12 P2 Pd2 100.88(19) . . ?
C1 S Pd1 112.2(2) . . ?
C1 S Pd2 107.2(2) . . ?
Pd1 S Pd2 136.87(7) . . ?
C7 N1 C8 115.3(5) . . ?
C7 N1 Pd1 130.3(4) . . ?
C8 N1 Pd1 114.4(4) . . ?
C10 N2 C11 117.0(5) . . ?
C10 N2 Pd2 128.8(4) . . ?
C11 N2 Pd2 114.1(4) . . ?
C2 C1 C6 115.7(5) . . ?
C2 C1 S 120.9(5) . . ?
C6 C1 S 123.4(4) . . ?
C3 C2 C1 120.7(6) . . ?
C3 C2 C10 113.3(5) . . ?
C1 C2 C10 126.1(5) . . ?
C4 C3 C2 124.2(6) . . ?
C3 C4 C5 115.1(6) . . ?
C3 C4 C13 120.9(6) . . ?
C5 C4 C13 123.9(6) . . ?
C4 C5 C6 123.9(6) . . ?
C5 C6 C1 120.3(5) . . ?
C5 C6 C7 112.8(6) . . ?
C1 C6 C7 127.0(6) . . ?
N1 C7 C6 131.1(6) . . ?
N1 C8 C9 107.8(5) . . ?
C8 C9 P1 105.7(4) . . ?
N2 C10 C2 129.9(5) . . ?
N2 C11 C12 108.5(5) . . ?
C11 C12 P2 109.3(4) . . ?
C16 C13 C14 111.1(8) . . ?
C16 C13 C4 112.4(6) . . ?
C14 C13 C4 110.0(7) . . ?
C16 C13 C15 109.2(8) . . ?
C14 C13 C15 107.3(8) . . ?
C4 C13 C15 106.4(7) . . ?
C106 C101 C102 118.6(7) . . ?
C106 C101 P1 122.3(6) . . ?
C102 C101 P1 119.1(5) . . ?
C101 C102 C103 120.3(7) . . ?
C104 C103 C102 120.7(7) . . ?
C103 C104 C105 119.1(8) . . ?
C104 C105 C106 121.3(8) . . ?
C101 C106 C105 119.8(8) . . ?
C206 C201 C202 118.3(7) . . ?
C206 C201 P1 122.0(5) . . ?
C202 C201 P1 119.4(6) . . ?
C203 C202 C201 121.1(8) . . ?
C202 C203 C204 119.5(7) . . ?
C205 C204 C203 120.0(8) . . ?
C204 C205 C206 119.7(8) . . ?
C201 C206 C205 121.3(7) . . ?
C302 C301 C306 118.9(6) . . ?
C302 C301 P2 121.4(5) . . ?
C306 C301 P2 119.5(5) . . ?
C303 C302 C301 120.7(7) . . ?
C304 C303 C302 120.0(7) . . ?
C303 C304 C305 120.7(7) . . ?
C304 C305 C306 120.7(7) . . ?
C305 C306 C301 119.0(7) . . ?
C406 C401 C402 118.1(6) . . ?
C406 C401 P2 122.6(5) . . ?
C402 C401 P2 118.7(5) . . ?
C401 C402 C403 120.6(7) . . ?
C404 C403 C402 119.9(7) . . ?
C405 C404 C403 119.8(7) . . ?
C404 C405 C406 120.2(8) . . ?
C401 C406 C405 121.5(7) . . ?
O4 Cl3 O2 107.5(7) . . ?
O4 Cl3 O3 107.8(8) . . ?
O2 Cl3 O3 111.6(7) . . ?
O4 Cl3 O1 111.8(7) . . ?
O2 Cl3 O1 112.2(5) . . ?
O3 Cl3 O1 105.8(6) . . ?
C18 C17 O5 112(3) . . ?

loop_
_geom_bond_atom_site_label_1
_geom_bond_atom_site_label_2
_geom_bond_distance
_geom_bond_site_symmetry_2
_geom_bond_publ_flag
Pd1 N1 2.017(5) . ?
Pd1 P1 2.2682(17) . ?
Pd1 Cl1 2.2936(19) . ?
Pd1 S 2.3408(16) . ?
Pd2 N2 2.018(4) . ?
Pd2 P2 2.2459(16) . ?
Pd2 Cl2 2.2838(16) . ?
Pd2 S 2.3781(16) . ?
P1 C201 1.792(7) . ?
P1 C101 1.803(7) . ?
P1 C9 1.808(7) . ?
P2 C401 1.790(6) . ?
P2 C301 1.803(7) . ?
P2 C12 1.826(6) . ?
S C1 1.739(6) . ?
N1 C7 1.276(7) . ?
N1 C8 1.494(7) . ?
N2 C10 1.262(7) . ?
N2 C11 1.484(7) . ?
C1 C2 1.417(8) . ?
C1 C6 1.423(8) . ?
C2 C3 1.386(8) . ?
C2 C10 1.462(8) . ?
C3 C4 1.373(8) . ?
C4 C5 1.380(8) . ?
C4 C13 1.547(9) . ?
C5 C6 1.393(8) . ?
C6 C7 1.460(8) . ?
C8 C9 1.528(9) . ?
C11 C12 1.504(8) . ?
C13 C16 1.459(10) . ?
C13 C14 1.485(12) . ?
C13 C15 1.552(13) . ?
C101 C106 1.365(9) . ?
C101 C102 1.374(9) . ?
C102 C103 1.385(9) . ?
C103 C104 1.348(9) . ?
C104 C105 1.351(11) . ?
C105 C106 1.382(10) . ?
C201 C206 1.368(9) . ?
C201 C202 1.392(9) . ?
C202 C203 1.379(10) . ?
C203 C204 1.390(11) . ?
C204 C205 1.368(11) . ?
C205 C206 1.394(10) . ?
C301 C302 1.395(8) . ?
C301 C306 1.401(8) . ?
C302 C303 1.380(9) . ?
C303 C304 1.353(10) . ?
C304 C305 1.376(10) . ?
C305 C306 1.385(9) . ?
C401 C406 1.356(9) . ?
C401 C402 1.386(8) . ?
C402 C403 1.396(9) . ?
C403 C404 1.369(10) . ?
C404 C405 1.355(11) . ?
C405 C406 1.392(10) . ?
Cl3 O4 1.323(9) . ?
Cl3 O2 1.323(7) . ?
Cl3 O3 1.324(8) . ?
Cl3 O1 1.355(6) . ?
O5 C17 1.50(2) . ?
C17 C18 1.43(4) . ?
